data_1522450
loop_
_publ_author_name
'Markiv, V.Ya.'
'Belyavina, N.N.'

_publ_section_title
;
 The crystal structure of Hf Ga and of Hf3 Cr2 Si4
;
_journal_name_full
;
Dopovidi Akademii Nauk Ukrains'koi RSR, Seriya B: Geologichni, Khimichni ta 
Biologichni Nauki
;
_journal_page_first 44
_journal_page_last 48
_journal_volume 1986
_journal_year 1986
_chemical_formula_sum 'Ga Hf'
_space_group_IT_number 57
_symmetry_space_group_name_Hall '-P 2c 2b'
_symmetry_space_group_name_H-M 'P b c m'
_cell_angle_alpha 90
_cell_angle_beta 90
_cell_angle_gamma 90
_cell_formula_units_Z 12
_cell_length_a 9.171
_cell_length_b 8.503
_cell_length_c 5.648
_cell_volume 440.437
_citation_journal_id_ASTM DANND6
_cod_data_source_file Markiv_DANND6_1986_146.cif
_cod_data_source_block Ga1Hf1
_cod_original_cell_volume 440.4367
_cod_original_formula_sum 'Ga1 Hf1'
_cod_database_code 1522450

loop_
_symmetry_equiv_pos_as_xyz
x,y,z
-x,-y,z+1/2
x,-y+1/2,-z
-x,y+1/2,-z+1/2
-x,-y,-z
x,y,-z-1/2
-x,y-1/2,z
x,-y-1/2,z-1/2

loop_
_atom_site_label
_atom_site_type_symbol
_atom_site_fract_x
_atom_site_fract_y
_atom_site_fract_z
_atom_site_occupancy
_atom_site_U_iso_or_equiv
Ga2 Ga 0.077 0.963 0.25 1 0.0
Hf1 Hf 0.112 0.25 0 1 0.0
Hf3 Hf 0.1918 0.6407 0.25 1 0.0
Ga3 Ga 0.659 0.897 0.25 1 0.0
Ga1 Ga 0.556 0.25 0 1 0.0
Hf2 Hf 0.626 0.527 0.25 1 0.0
